data_4122200
loop_
_publ_author_name
'Peng, Hai-Yan'
'Lam, Chi-Keung'
'Mak, Thomas C. W.'
'Cai, Zongwei'
'Ma, Wai-Tang'
'Li, Yu-Xue'
'Wong, Henry N. C.'

_publ_section_title
;
 Chiral rodlike platinum complexes, double helical chains, and potential
 asymmetric hydrogenation ligand based on &quot;linear&quot; building
 blocks: 1,8,9,16-tetrahydroxytetraphenylene and
 1,8,9,16-tetrakis(diphenylphosphino)tetraphenylene.
;
_journal_issue 26
_journal_name_full 'Journal of the American Chemical Society'
_journal_page_first 9603
_journal_page_last 9611
_journal_paper_doi 10.1021/ja051013l
_journal_volume 127
_journal_year 2005
_chemical_formula_sum 'C72 H60 O8 P4'
_chemical_formula_weight 1177.08
_chemical_name_systematic
; 
 ? 
;
_space_group_IT_number 14
_symmetry_cell_setting monoclinic
_symmetry_space_group_name_Hall '-P 2ybc'
_symmetry_space_group_name_H-M 'P 1 21/c 1'
_atom_sites_solution_hydrogens geom
_atom_sites_solution_primary direct
_atom_sites_solution_secondary difmap
_audit_creation_method SHELXL-97
_cell_angle_alpha 90.00
_cell_angle_beta 106.583(2)
_cell_angle_gamma 90.00
_cell_formula_units_Z 4
_cell_length_a 15.8891(12)
_cell_length_b 17.4754(13)
_cell_length_c 22.7912(17)
_cell_measurement_reflns_used 1866
_cell_measurement_temperature 293(2)
_cell_measurement_theta_max 36.486
_cell_measurement_theta_min 4.398
_cell_volume 6065.2(8)
_computing_cell_refinement 'Bruker SMART'
_computing_data_collection 'Bruker SMART'
_computing_data_reduction 'Bruker SHELXTL'
_computing_molecular_graphics 'Bruker SHELXTL'
_computing_publication_material 'Bruker SHELXTL'
_computing_structure_refinement 'SHELXL-97 (Sheldrick, 1997)'
_computing_structure_solution 'SHELXS-97 (Sheldrick, 1990)'
_diffrn_ambient_temperature 293(2)
_diffrn_measured_fraction_theta_full 0.998
_diffrn_measured_fraction_theta_max 0.998
_diffrn_measurement_device_type 'CCD area detector'
_diffrn_measurement_method 'phi and omega scans'
_diffrn_radiation_monochromator graphite
_diffrn_radiation_source 'fine-focus sealed tube'
_diffrn_radiation_type MoK\a
_diffrn_radiation_wavelength 0.71073
_diffrn_reflns_av_R_equivalents 0.1174
_diffrn_reflns_av_sigmaI/netI 0.1951
_diffrn_reflns_limit_h_max 11
_diffrn_reflns_limit_h_min -19
_diffrn_reflns_limit_k_max 20
_diffrn_reflns_limit_k_min -21
_diffrn_reflns_limit_l_max 27
_diffrn_reflns_limit_l_min -26
_diffrn_reflns_number 31607
_diffrn_reflns_theta_full 25.50
_diffrn_reflns_theta_max 25.50
_diffrn_reflns_theta_min 1.49
_exptl_absorpt_coefficient_mu 0.182
_exptl_absorpt_correction_T_max 1.00000
_exptl_absorpt_correction_T_min 0.52068
_exptl_absorpt_correction_type empirical
_exptl_crystal_colour colorless
_exptl_crystal_density_diffrn 1.289
_exptl_crystal_density_method 'not measured'
_exptl_crystal_F_000 2464
_exptl_crystal_size_max 0.456
_exptl_crystal_size_mid 0.324
_exptl_crystal_size_min 0.224
_refine_diff_density_max 0.527
_refine_diff_density_min -0.411
_refine_diff_density_rms 0.053
_refine_ls_extinction_method none
_refine_ls_goodness_of_fit_ref 0.837
_refine_ls_hydrogen_treatment mixed
_refine_ls_matrix_type full
_refine_ls_number_parameters 763
_refine_ls_number_reflns 11275
_refine_ls_number_restraints 14
_refine_ls_restrained_S_all 0.855
_refine_ls_R_factor_all 0.1675
_refine_ls_R_factor_gt 0.0653
_refine_ls_shift/su_max 0.097
_refine_ls_shift/su_mean 0.059
_refine_ls_structure_factor_coef Fsqd
_refine_ls_weighting_details 'calc w=1/[\s^2^(Fo^2^)+(0.0485P)^2^+0.0000P] where P=(Fo^2^+2Fc^2^)/3'
_refine_ls_weighting_scheme calc
_refine_ls_wR_factor_gt 0.1449
_refine_ls_wR_factor_ref 0.1664
_reflns_number_gt 4146
_reflns_number_total 11275
_reflns_threshold_expression >2sigma(I)
_cod_data_source_file ja051013lsi20050205_012128.cif
_cod_data_source_block cd23239
_cod_depositor_comments
;
The following automatic conversions were performed:

'_symmetry_cell_setting' value 'Monoclinic' changed to 'monoclinic'
according to
/usr/data/users/saulius/automatic-downloads/retrospective/ACS/lib/dictionaries/cif_core.dic
dictionary named 'cif_core.dic' version 2.4.2 from 2011-04-26.

Automatic conversion script
Id: cif_fix_values 2281 2013-09-26 08:29:07Z andrius 
;
_cod_original_sg_symbol_H-M P2(1)/c
_cod_database_code 4122200

loop_
_symmetry_equiv_pos_as_xyz
'x, y, z'
'-x, y+1/2, -z+1/2'
'-x, -y, -z'
'x, -y-1/2, z-1/2'

loop_
_atom_site_label
_atom_site_type_symbol
_atom_site_fract_x
_atom_site_fract_y
_atom_site_fract_z
_atom_site_U_iso_or_equiv
_atom_site_adp_type
_atom_site_occupancy
_atom_site_symmetry_multiplicity
_atom_site_calc_flag
_atom_site_refinement_flags
P1 P 0.27190(10) 1.08136(7) 0.08344(6) 0.0482(4) Uani 1 1 d .
P2 P 0.21730(10) 0.99967(8) 0.41594(6) 0.0509(4) Uani 1 1 d .
P3 P 0.04192(9) 0.87533(8) 0.28105(6) 0.0506(4) Uani 1 1 d .
P4 P 0.48774(9) 0.99281(8) 0.21435(6) 0.0496(4) Uani 1 1 d .
O1 O 0.3433(2) 1.13176(17) 0.11909(13) 0.0564(9) Uani 1 1 d .
O2 O 0.1264(2) 1.02877(18) 0.38957(14) 0.0598(10) Uani 1 1 d .
O3 O 0.1054(2) 0.83795(17) 0.33370(14) 0.0590(10) Uani 1 1 d .
O4 O 0.4517(2) 0.95298(18) 0.15488(13) 0.0633(10) Uani 1 1 d .
O5 O 0.4398(7) 0.8187(6) 0.0992(5) 0.233(4) Uiso 0.80 1 d PD
O6 O 0.1820(4) 0.7139(4) 0.4038(3) 0.155(2) Uiso 1 1 d D
O7 O 0.9621(8) 0.9343(6) 0.5232(6) 0.163(4) Uiso 0.60 1 d PD
O8 O 0.3616(11) 0.7087(8) 0.4915(7) 0.242(7) Uiso 0.80 1 d PD
C1 C 0.2620(3) 0.9889(2) 0.1167(2) 0.0435(12) Uani 1 1 d .
C2 C 0.2276(3) 0.9287(3) 0.0781(2) 0.0588(15) Uani 1 1 d .
H1 H 0.2162 0.9352 0.0361 0.071 Uiso 1 1 calc R
C3 C 0.2094(4) 0.8588(3) 0.1005(3) 0.0672(17) Uani 1 1 d .
H2 H 0.1871 0.8187 0.0737 0.081 Uiso 1 1 calc R
C4 C 0.2247(4) 0.8492(3) 0.1625(3) 0.0619(16) Uani 1 1 d .
H3 H 0.2118 0.8025 0.1775 0.074 Uiso 1 1 calc R
C5 C 0.3384(4) 0.8434(3) 0.3006(3) 0.0607(15) Uani 1 1 d .
H4 H 0.3651 0.8120 0.2782 0.073 Uiso 1 1 calc R
C6 C 0.3601(3) 0.8359(3) 0.3626(3) 0.0638(16) Uani 1 1 d .
H5 H 0.4005 0.7990 0.3824 0.077 Uiso 1 1 calc R
C7 C 0.3216(4) 0.8835(3) 0.3956(3) 0.0575(15) Uani 1 1 d .
C8 C 0.2586(3) 0.9369(3) 0.3677(2) 0.0468(13) Uani 1 1 d .
C9 C 0.0713(3) 0.9690(3) 0.2593(2) 0.0422(12) Uani 1 1 d .
C10 C 0.0038(3) 1.0173(3) 0.2266(2) 0.0557(14) Uani 1 1 d .
H7 H -0.0544 1.0027 0.2205 0.067 Uiso 1 1 calc R
C11 C 0.0221(4) 1.0858(3) 0.2036(2) 0.0571(15) Uani 1 1 d .
H8 H -0.0234 1.1172 0.1817 0.068 Uiso 1 1 calc R
C12 C 0.1076(4) 1.1080(3) 0.2129(2) 0.0554(15) Uani 1 1 d .
H9 H 0.1195 1.1551 0.1981 0.066 Uiso 1 1 calc R
C13 C 0.3067(4) 1.1458(3) 0.2893(2) 0.0490(14) Uani 1 1 d .
H10 H 0.2715 1.1761 0.3062 0.059 Uiso 1 1 calc R
C14 C 0.3956(4) 1.1625(3) 0.3007(2) 0.0534(14) Uani 1 1 d .
H11 H 0.4197 1.2043 0.3249 0.064 Uiso 1 1 calc R
C15 C 0.4480(3) 1.1170(3) 0.2761(2) 0.0493(13) Uani 1 1 d .
H12 H 0.5077 1.1274 0.2848 0.059 Uiso 1 1 calc R
C16 C 0.4121(3) 1.0556(2) 0.23818(19) 0.0416(12) Uani 1 1 d .
C17 C 0.1645(4) 1.1239(3) 0.0711(2) 0.0518(14) Uani 1 1 d .
C18 C 0.0879(4) 1.0817(3) 0.0583(2) 0.0696(17) Uani 1 1 d .
H13 H 0.0899 1.0288 0.0544 0.084 Uiso 1 1 calc R
C19 C 0.0082(4) 1.1180(4) 0.0514(3) 0.0823(19) Uani 1 1 d .
H14 H -0.0432 1.0893 0.0429 0.099 Uiso 1 1 calc R
C20 C 0.0046(5) 1.1950(5) 0.0568(3) 0.087(2) Uani 1 1 d .
H15 H -0.0491 1.2193 0.0514 0.100 Uiso 1 1 calc R
C21 C 0.0800(5) 1.2365(4) 0.0703(3) 0.091(2) Uani 1 1 d .
H16 H 0.0775 1.2892 0.0749 0.100 Uiso 1 1 calc R
C22 C 0.1603(4) 1.2020(3) 0.0771(2) 0.0699(17) Uani 1 1 d .
H17 H 0.2112 1.2314 0.0858 0.084 Uiso 1 1 calc R
C23 C 0.2837(4) 1.0634(3) 0.0080(2) 0.0614(15) Uani 1 1 d D
C24 C 0.2213(4) 1.0728(4) -0.0451(3) 0.103(2) Uani 1 1 d D
H18 H 0.1643 1.0834 -0.0444 0.100 Uiso 1 1 calc R
C25 C 0.2386(5) 1.0672(5) -0.1006(3) 0.119(3) Uani 1 1 d D
H19 H 0.1933 1.0747 -0.1364 0.100 Uiso 1 1 calc R
C26 C 0.3175(6) 1.0516(5) -0.1042(3) 0.125(3) Uani 1 1 d D
H20 H 0.3286 1.0485 -0.1420 0.100 Uiso 1 1 calc R
C27 C 0.3822(6) 1.0402(5) -0.0521(4) 0.135(4) Uiso 1 1 d D
H21 H 0.4386 1.0284 -0.0537 0.100 Uiso 1 1 calc R
C28 C 0.3640(5) 1.0462(4) 0.0057(4) 0.121(3) Uiso 1 1 d D
H22 H 0.4085 1.0380 0.0418 0.100 Uiso 1 1 calc R
C29 C 0.2262(4) 0.9454(3) 0.4847(2) 0.0570(15) Uani 1 1 d .
C30 C 0.1590(4) 0.8976(3) 0.4862(3) 0.0778(18) Uani 1 1 d .
H23 H 0.1109 0.8934 0.4517 0.093 Uiso 1 1 calc R
C31 C 0.1606(5) 0.8549(3) 0.5383(3) 0.087(2) Uani 1 1 d .
H24 H 0.1137 0.8231 0.5385 0.100 Uiso 1 1 calc R
C32 C 0.2312(6) 0.8601(3) 0.5889(3) 0.091(2) Uani 1 1 d .
H25 H 0.2332 0.8315 0.6237 0.100 Uiso 1 1 calc R
C33 C 0.2966(5) 0.9062(4) 0.5879(3) 0.105(2) Uani 1 1 d .
H26 H 0.3444 0.9101 0.6226 0.100 Uiso 1 1 calc R
C34 C 0.2958(4) 0.9490(3) 0.5363(3) 0.086(2) Uani 1 1 d .
H27 H 0.3433 0.9805 0.5369 0.100 Uiso 1 1 calc R
C35 C 0.2961(4) 1.0768(3) 0.4359(2) 0.0566(15) Uani 1 1 d .
C36 C 0.2674(5) 1.1477(4) 0.4451(3) 0.083(2) Uani 1 1 d .
H28 H 0.2080 1.1549 0.4413 0.099 Uiso 1 1 calc R
C37 C 0.3235(6) 1.2095(4) 0.4601(3) 0.112(3) Uani 1 1 d .
H29 H 0.3023 1.2572 0.4671 0.100 Uiso 1 1 calc R
C38 C 0.4097(7) 1.2000(5) 0.4643(3) 0.114(3) Uani 1 1 d .
H30 H 0.4476 1.2417 0.4735 0.100 Uiso 1 1 calc R
C39 C 0.4411(5) 1.1305(5) 0.4553(3) 0.091(2) Uani 1 1 d .
H31 H 0.5006 1.1246 0.4589 0.100 Uiso 1 1 calc R
C40 C 0.3860(4) 1.0683(3) 0.4409(2) 0.0703(17) Uani 1 1 d .
H32 H 0.4080 1.0207 0.4345 0.084 Uiso 1 1 calc R
C41 C 0.0219(3) 0.8182(3) 0.2125(2) 0.0524(14) Uani 1 1 d .
C42 C -0.0053(4) 0.8471(3) 0.1540(3) 0.085(2) Uani 1 1 d .
H33 H -0.0121 0.8997 0.1482 0.100 Uiso 1 1 calc R
C43 C -0.0226(4) 0.7999(4) 0.1041(3) 0.095(2) Uani 1 1 d .
H34 H -0.0406 0.8203 0.0648 0.100 Uiso 1 1 calc R
C44 C -0.0133(5) 0.7233(5) 0.1121(4) 0.097(2) Uani 1 1 d .
H35 H -0.0257 0.6910 0.0782 0.100 Uiso 1 1 calc R
C45 C 0.0140(6) 0.6934(4) 0.1695(4) 0.121(3) Uani 1 1 d .
H36 H 0.0206 0.6408 0.1750 0.100 Uiso 1 1 calc R
C46 C 0.0319(5) 0.7414(3) 0.2196(3) 0.098(2) Uani 1 1 d .
H37 H 0.0511 0.7208 0.2588 0.100 Uiso 1 1 calc R
C47 C -0.0622(3) 0.8872(3) 0.2969(2) 0.0534(14) Uani 1 1 d .
C48 C -0.1340(4) 0.8414(3) 0.2701(3) 0.0694(17) Uani 1 1 d .
H38 H -0.1325 0.8094 0.2378 0.083 Uiso 1 1 calc R
C49 C -0.2082(4) 0.8425(4) 0.2907(3) 0.0845(19) Uani 1 1 d .
H39 H -0.2555 0.8102 0.2740 0.100 Uiso 1 1 calc R
C50 C -0.2094(4) 0.8930(4) 0.3368(3) 0.088(2) Uani 1 1 d .
H40 H -0.2588 0.8948 0.3509 0.100 Uiso 1 1 calc R
C51 C -0.1402(4) 0.9408(4) 0.3627(3) 0.0806(19) Uani 1 1 d .
H41 H -0.1434 0.9749 0.3934 0.097 Uiso 1 1 calc R
C52 C -0.0654(4) 0.9378(3) 0.3426(3) 0.0670(16) Uani 1 1 d .
H42 H -0.0180 0.9697 0.3599 0.080 Uiso 1 1 calc R
C53 C 0.5808(4) 1.0512(3) 0.2129(2) 0.0552(14) Uani 1 1 d .
C54 C 0.5703(4) 1.1021(3) 0.1651(3) 0.0807(19) Uani 1 1 d .
H43 H 0.5150 1.1103 0.1379 0.097 Uiso 1 1 calc R
C55 C 0.6426(6) 1.1408(4) 0.1577(4) 0.110(3) Uani 1 1 d .
H44 H 0.6356 1.1735 0.1244 0.100 Uiso 1 1 calc R
C56 C 0.7244(6) 1.1321(4) 0.1984(4) 0.109(3) Uani 1 1 d .
H45 H 0.7721 1.1598 0.1937 0.100 Uiso 1 1 calc R
C57 C 0.7343(4) 1.0833(4) 0.2447(3) 0.105(2) Uani 1 1 d .
H46 H 0.7893 1.0770 0.2726 0.100 Uiso 1 1 calc R
C58 C 0.6633(4) 1.0413(4) 0.2520(3) 0.0818(19) Uani 1 1 d .
H47 H 0.6721 1.0062 0.2838 0.098 Uiso 1 1 calc R
C59 C 0.5251(3) 0.9248(3) 0.2760(2) 0.0470(13) Uani 1 1 d .
C60 C 0.5444(3) 0.8515(3) 0.2627(2) 0.0600(15) Uani 1 1 d .
H48 H 0.5371 0.8376 0.2221 0.072 Uiso 1 1 calc R
C61 C 0.5745(3) 0.7980(3) 0.3085(3) 0.0617(15) Uani 1 1 d .
H49 H 0.5878 0.7488 0.2985 0.074 Uiso 1 1 calc R
C62 C 0.5850(3) 0.8168(3) 0.3684(3) 0.0621(15) Uani 1 1 d .
H50 H 0.6051 0.7804 0.3989 0.075 Uiso 1 1 calc R
C63 C 0.5659(3) 0.8892(3) 0.3832(2) 0.0593(15) Uani 1 1 d .
H51 H 0.5728 0.9020 0.4239 0.071 Uiso 1 1 calc R
C64 C 0.5360(3) 0.9441(3) 0.3372(2) 0.0592(15) Uani 1 1 d .
H52 H 0.5233 0.9934 0.3474 0.071 Uiso 1 1 calc R
C1A C 0.2794(3) 0.9782(2) 0.1798(2) 0.0397(12) Uani 1 1 d .
C4A C 0.2590(3) 0.9080(3) 0.2031(2) 0.0447(13) Uani 1 1 d .
C5B C 0.2765(3) 0.8977(3) 0.2700(2) 0.0447(13) Uani 1 1 d .
C8B C 0.2334(3) 0.9421(2) 0.3033(2) 0.0391(12) Uani 1 1 d .
C9C C 0.1587(3) 0.9919(3) 0.26856(19) 0.0406(12) Uani 1 1 d .
C12C C 0.1769(3) 1.0618(3) 0.2441(2) 0.0413(12) Uani 1 1 d .
C13D C 0.2705(3) 1.0831(2) 0.2523(2) 0.0415(12) Uani 1 1 d .
C16D C 0.3219(3) 1.0402(2) 0.22465(19) 0.0389(12) Uani 1 1 d .
H6 H 0.336(2) 0.8821(18) 0.4389(16) 0.020(11) Uiso 1 1 d .
H53 H 0.465(2) 0.8583(16) 0.0724(13) 0.022(11) Uiso 1 1 d D
H54 H 0.4079(17) 0.7905(14) 0.1184(12) 0.024(8) Uiso 1 1 d D
H55 H 0.2107(17) 0.7384(14) 0.4383(10) 0.026(8) Uiso 1 1 d D
H56 H 0.171(8) 0.6587(13) 0.398(5) 0.12(6) Uiso 1 1 d D
H59 H 0.3502(19) 0.7546(12) 0.5074(12) 0.026(8) Uiso 1 1 d D
H60 H 0.379(4) 0.6597(17) 0.482(2) 0.11(2) Uiso 1 1 d D
H58 H 0.939(15) 0.956(12) 0.566(4) 0.11(18) Uiso 1 1 d D
H57 H 0.929(12) 0.882(13) 0.499(7) 0.11(19) Uiso 1 1 d D

loop_
_atom_site_aniso_label
_atom_site_aniso_U_11
_atom_site_aniso_U_22
_atom_site_aniso_U_33
_atom_site_aniso_U_23
_atom_site_aniso_U_13
_atom_site_aniso_U_12
P1 0.0531(9) 0.0499(8) 0.0392(8) -0.0028(7) 0.0093(7) -0.0001(8)
P2 0.0528(10) 0.0524(8) 0.0464(8) 0.0036(7) 0.0124(7) -0.0048(8)
P3 0.0447(9) 0.0550(9) 0.0517(9) 0.0072(7) 0.0129(8) -0.0020(8)
P4 0.0496(9) 0.0560(8) 0.0432(8) -0.0038(7) 0.0133(7) 0.0025(8)
O1 0.064(2) 0.053(2) 0.046(2) -0.0035(17) 0.0050(19) -0.012(2)
O2 0.046(2) 0.071(2) 0.060(2) -0.0043(18) 0.0115(19) 0.005(2)
O3 0.049(2) 0.064(2) 0.056(2) 0.0135(18) 0.0012(19) -0.005(2)
O4 0.065(3) 0.076(2) 0.045(2) -0.0146(18) 0.0102(19) 0.011(2)
C1 0.045(3) 0.041(3) 0.040(3) -0.008(2) 0.006(3) 0.002(3)
C2 0.064(4) 0.059(4) 0.049(3) -0.005(3) 0.010(3) 0.006(3)
C3 0.087(5) 0.043(3) 0.073(4) -0.014(3) 0.023(4) -0.009(3)
C4 0.078(4) 0.034(3) 0.080(4) -0.003(3) 0.035(4) -0.004(3)
C5 0.066(4) 0.048(3) 0.076(4) 0.006(3) 0.034(4) 0.007(3)
C6 0.054(4) 0.058(4) 0.084(5) 0.022(3) 0.027(4) 0.017(3)
C7 0.054(4) 0.063(4) 0.053(4) 0.020(3) 0.010(3) 0.003(3)
C8 0.035(3) 0.047(3) 0.058(4) 0.013(3) 0.012(3) -0.001(3)
C9 0.040(3) 0.048(3) 0.040(3) 0.007(2) 0.012(3) 0.002(3)
C10 0.042(3) 0.068(4) 0.059(4) 0.005(3) 0.017(3) 0.000(3)
C11 0.050(4) 0.060(4) 0.062(4) 0.014(3) 0.017(3) 0.020(3)
C12 0.078(4) 0.045(3) 0.051(3) 0.010(3) 0.031(3) 0.016(4)
C13 0.073(4) 0.040(3) 0.043(3) 0.000(2) 0.030(3) 0.007(3)
C14 0.071(4) 0.044(3) 0.044(3) -0.004(3) 0.015(3) -0.014(3)
C15 0.051(3) 0.052(3) 0.044(3) -0.005(3) 0.013(3) -0.009(3)
C16 0.051(4) 0.040(3) 0.033(3) -0.003(2) 0.012(3) 0.003(3)
C17 0.061(4) 0.058(4) 0.036(3) 0.001(3) 0.012(3) 0.012(3)
C18 0.063(4) 0.076(4) 0.068(4) -0.001(3) 0.016(4) 0.008(4)
C19 0.062(5) 0.110(6) 0.070(4) 0.002(4) 0.011(4) 0.006(5)
C20 0.068(5) 0.120(6) 0.067(4) 0.002(4) 0.010(4) 0.037(5)
C21 0.108(6) 0.071(5) 0.085(5) 0.001(4) 0.014(5) 0.039(5)
C22 0.073(5) 0.065(4) 0.066(4) 0.001(3) 0.011(4) 0.013(4)
C23 0.054(4) 0.084(4) 0.044(3) -0.003(3) 0.012(3) 0.020(3)
C24 0.070(5) 0.187(7) 0.048(4) -0.004(4) 0.013(4) 0.024(5)
C25 0.118(7) 0.198(8) 0.041(4) 0.003(4) 0.025(4) 0.045(6)
C26 0.138(7) 0.184(8) 0.070(5) -0.008(5) 0.055(6) 0.043(7)
C29 0.059(4) 0.059(3) 0.052(4) 0.000(3) 0.013(3) -0.017(3)
C30 0.078(5) 0.085(4) 0.071(4) 0.004(4) 0.023(4) -0.015(4)
C31 0.107(6) 0.083(5) 0.082(5) 0.010(4) 0.044(5) -0.026(4)
C32 0.150(8) 0.067(4) 0.061(5) 0.006(4) 0.039(5) -0.024(5)
C33 0.133(7) 0.107(5) 0.062(4) 0.017(4) 0.006(4) -0.042(5)
C34 0.092(5) 0.098(5) 0.062(4) 0.011(4) 0.014(4) -0.037(4)
C35 0.065(4) 0.058(4) 0.045(3) 0.005(3) 0.012(3) -0.012(4)
C36 0.093(5) 0.065(4) 0.088(5) -0.004(4) 0.023(4) -0.008(4)
C37 0.150(8) 0.063(5) 0.122(7) -0.013(4) 0.035(7) -0.032(6)
C38 0.166(9) 0.091(6) 0.075(5) 0.004(5) 0.021(6) -0.071(7)
C39 0.083(5) 0.118(6) 0.065(4) 0.005(4) 0.011(4) -0.057(6)
C40 0.070(5) 0.087(4) 0.049(4) 0.006(3) 0.008(3) -0.021(4)
C41 0.044(3) 0.058(4) 0.056(4) 0.001(3) 0.016(3) -0.006(3)
C42 0.105(6) 0.071(4) 0.071(4) 0.000(4) 0.013(4) 0.023(4)
C43 0.104(6) 0.105(6) 0.065(5) -0.017(4) 0.009(4) 0.022(5)
C44 0.101(6) 0.110(6) 0.091(6) -0.043(5) 0.044(5) -0.012(5)
C45 0.197(9) 0.063(5) 0.120(7) -0.018(5) 0.069(7) -0.013(5)
C46 0.170(8) 0.058(4) 0.080(5) 0.005(4) 0.056(5) -0.008(5)
C47 0.042(3) 0.066(4) 0.051(3) 0.005(3) 0.013(3) -0.005(3)
C48 0.050(4) 0.083(4) 0.077(4) -0.014(3) 0.022(4) -0.009(4)
C49 0.058(5) 0.091(5) 0.108(5) -0.009(4) 0.029(4) -0.006(4)
C50 0.045(4) 0.104(5) 0.127(6) 0.017(5) 0.045(5) 0.006(4)
C51 0.071(5) 0.097(5) 0.081(5) -0.003(4) 0.034(4) 0.005(4)
C52 0.054(4) 0.075(4) 0.071(4) 0.005(3) 0.016(3) 0.004(3)
C53 0.058(4) 0.057(3) 0.057(4) 0.004(3) 0.027(3) 0.002(3)
C54 0.083(5) 0.071(4) 0.093(5) 0.024(4) 0.034(4) 0.007(4)
C55 0.107(6) 0.076(5) 0.162(8) 0.042(5) 0.062(7) -0.003(5)
C56 0.107(7) 0.105(6) 0.134(7) 0.017(5) 0.065(6) -0.028(6)
C57 0.057(5) 0.153(7) 0.104(6) -0.004(5) 0.020(4) -0.047(5)
C58 0.061(4) 0.114(5) 0.065(4) 0.014(4) 0.010(4) -0.010(4)
C59 0.044(3) 0.050(3) 0.047(3) -0.005(3) 0.011(3) 0.003(3)
C60 0.062(4) 0.064(4) 0.055(4) -0.012(3) 0.019(3) 0.002(3)
C61 0.062(4) 0.049(3) 0.074(4) -0.003(3) 0.020(4) 0.005(3)
C62 0.054(4) 0.061(4) 0.069(4) 0.010(3) 0.014(3) -0.006(3)
C63 0.072(4) 0.057(4) 0.049(3) 0.002(3) 0.018(3) -0.001(3)
C64 0.061(4) 0.058(3) 0.057(4) 0.000(3) 0.015(3) 0.000(3)
C1A 0.035(3) 0.038(3) 0.048(3) -0.006(2) 0.014(3) 0.005(2)
C4A 0.044(3) 0.038(3) 0.058(3) 0.001(3) 0.023(3) 0.006(3)
C5B 0.043(3) 0.035(3) 0.059(4) 0.010(3) 0.019(3) 0.000(3)
C8B 0.036(3) 0.032(3) 0.051(3) 0.003(2) 0.015(3) 0.000(2)
C9C 0.046(3) 0.040(3) 0.040(3) -0.001(2) 0.018(3) 0.007(3)
C12C 0.045(3) 0.035(3) 0.047(3) -0.005(2) 0.018(3) 0.006(3)
C13D 0.056(4) 0.034(3) 0.039(3) 0.007(2) 0.020(3) 0.001(3)
C16D 0.048(3) 0.034(3) 0.037(3) 0.002(2) 0.017(3) 0.000(3)

loop_
_atom_type_symbol
_atom_type_description
_atom_type_scat_dispersion_real
_atom_type_scat_dispersion_imag
_atom_type_scat_source
C C 0.0033 0.0016 'International Tables Vol C Tables 4.2.6.8 and 6.1.1.4'
H H 0.0000 0.0000 'International Tables Vol C Tables 4.2.6.8 and 6.1.1.4'
O O 0.0106 0.0060 'International Tables Vol C Tables 4.2.6.8 and 6.1.1.4'
P P 0.1023 0.0942 'International Tables Vol C Tables 4.2.6.8 and 6.1.1.4'

loop_
_geom_angle_atom_site_label_1
_geom_angle_atom_site_label_2
_geom_angle_atom_site_label_3
_geom_angle
O1 P1 C17 112.4(2)
O1 P1 C1 116.4(2)
C17 P1 C1 104.0(2)
O1 P1 C23 110.7(2)
C17 P1 C23 105.8(2)
C1 P1 C23 106.7(2)
O2 P2 C29 110.9(2)
O2 P2 C8 116.3(2)
C29 P2 C8 104.9(2)
O2 P2 C35 111.7(2)
C29 P2 C35 107.3(2)
C8 P2 C35 105.1(2)
O3 P3 C47 109.9(2)
O3 P3 C41 111.7(2)
C47 P3 C41 107.0(2)
O3 P3 C9 116.8(2)
C47 P3 C9 105.9(2)
C41 P3 C9 105.0(2)
O4 P4 C53 110.7(2)
O4 P4 C59 110.9(2)
C53 P4 C59 107.3(2)
O4 P4 C16 116.0(2)
C53 P4 C16 106.2(2)
C59 P4 C16 105.2(2)
H53 O5 H54 168(3)
H58 O7 H57 116(10)
H59 O8 H60 170(6)
C2 C1 C1A 118.6(4)
C2 C1 P1 118.7(4)
C1A C1 P1 122.3(3)
C3 C2 C1 121.7(5)
C3 C2 H1 119.2
C1 C2 H1 119.2
C4 C3 C2 119.5(5)
C4 C3 H2 120.2
C2 C3 H2 120.3
C3 C4 C4A 121.0(5)
C3 C4 H3 119.5
C4A C4 H3 119.5
C6 C5 C5B 121.0(5)
C6 C5 H4 119.5
C5B C5 H4 119.5
C5 C6 C7 119.2(5)
C5 C6 H5 120.5
C7 C6 H5 120.3
C6 C7 C8 122.2(5)
C6 C7 H6 123(2)
C8 C7 H6 115(2)
C7 C8 C8B 118.4(5)
C7 C8 P2 118.2(4)
C8B C8 P2 123.4(4)
C9C C9 C10 118.9(4)
C9C C9 P3 122.7(4)
C10 C9 P3 118.2(4)
C11 C10 C9 121.0(5)
C11 C10 H7 119.5
C9 C10 H7 119.5
C12 C11 C10 119.8(5)
C12 C11 H8 120.1
C10 C11 H8 120.1
C11 C12 C12C 121.5(5)
C11 C12 H9 119.2
C12C C12 H9 119.3
C14 C13 C13D 119.8(5)
C14 C13 H10 120.1
C13D C13 H10 120.1
C15 C14 C13 120.1(5)
C15 C14 H11 119.9
C13 C14 H11 119.9
C14 C15 C16 120.4(5)
C14 C15 H12 119.7
C16 C15 H12 119.8
C15 C16 C16D 119.7(4)
C15 C16 P4 117.4(4)
C16D C16 P4 122.6(4)
C22 C17 C18 119.1(5)
C22 C17 P1 117.6(5)
C18 C17 P1 123.2(4)
C19 C18 C17 120.1(6)
C19 C18 H13 119.9
C17 C18 H13 120.0
C20 C19 C18 120.4(7)
C20 C19 H14 119.8
C18 C19 H14 119.8
C19 C20 C21 119.6(7)
C19 C20 H15 120.2
C21 C20 H15 120.2
C20 C21 C22 121.4(6)
C20 C21 H16 119.3
C22 C21 H16 119.3
C21 C22 C17 119.5(6)
C21 C22 H17 120.3
C17 C22 H17 120.2
C28 C23 C24 117.8(6)
C28 C23 P1 115.9(5)
C24 C23 P1 126.0(5)
C23 C24 C25 122.3(6)
C23 C24 H18 118.9
C25 C24 H18 118.9
C26 C25 C24 121.3(7)
C26 C25 H19 119.2
C24 C25 H19 119.5
C25 C26 C27 118.8(8)
C25 C26 H20 120.6
C27 C26 H20 120.6
C26 C27 C28 119.7(9)
C26 C27 H21 120.2
C28 C27 H21 120.1
C23 C28 C27 120.1(8)
C23 C28 H22 119.9
C27 C28 H22 120.0
C30 C29 C34 117.0(5)
C30 C29 P2 118.5(5)
C34 C29 P2 124.6(5)
C29 C30 C31 121.7(6)
C29 C30 H23 119.1
C31 C30 H23 119.3
C32 C31 C30 119.6(6)
C32 C31 H24 120.4
C30 C31 H24 120.0
C33 C32 C31 119.3(6)
C33 C32 H25 120.4
C31 C32 H25 120.3
C32 C33 C34 121.7(7)
C32 C33 H26 119.1
C34 C33 H26 119.1
C29 C34 C33 120.8(6)
C29 C34 H27 119.7
C33 C34 H27 119.5
C36 C35 C40 117.5(6)
C36 C35 P2 118.7(5)
C40 C35 P2 123.8(5)
C35 C36 C37 122.0(7)
C35 C36 H28 118.9
C37 C36 H28 119.1
C38 C37 C36 119.4(8)
C38 C37 H29 120.3
C36 C37 H29 120.3
C39 C38 C37 120.6(9)
C39 C38 H30 119.7
C37 C38 H30 119.7
C38 C39 C40 120.6(8)
C38 C39 H31 119.7
C40 C39 H31 119.7
C39 C40 C35 119.9(6)
C39 C40 H32 120.1
C35 C40 H32 120.0
C46 C41 C42 118.2(5)
C46 C41 P3 117.2(5)
C42 C41 P3 124.5(4)
C41 C42 C43 121.2(6)
C41 C42 H33 119.4
C43 C42 H33 119.4
C44 C43 C42 119.7(6)
C44 C43 H34 120.2
C42 C43 H34 120.1
C43 C44 C45 120.2(7)
C43 C44 H35 119.8
C45 C44 H35 120.0
C44 C45 C46 119.7(7)
C44 C45 H36 120.1
C46 C45 H36 120.2
C41 C46 C45 120.9(6)
C41 C46 H37 119.5
C45 C46 H37 119.6
C52 C47 C48 120.0(5)
C52 C47 P3 117.3(4)
C48 C47 P3 122.2(4)
C47 C48 C49 121.0(5)
C47 C48 H38 119.5
C49 C48 H38 119.4
C50 C49 C48 117.7(6)
C50 C49 H39 121.0
C48 C49 H39 121.3
C51 C50 C49 122.4(6)
C51 C50 H40 118.7
C49 C50 H40 118.9
C50 C51 C52 119.3(6)
C50 C51 H41 120.3
C52 C51 H41 120.4
C47 C52 C51 119.5(6)
C47 C52 H42 120.3
C51 C52 H42 120.1
C58 C53 C54 118.2(6)
C58 C53 P4 123.7(4)
C54 C53 P4 117.6(5)
C55 C54 C53 119.6(6)
C55 C54 H43 120.3
C53 C54 H43 120.1
C56 C55 C54 121.5(7)
C56 C55 H44 119.3
C54 C55 H44 119.2
C57 C56 C55 118.7(7)
C57 C56 H45 120.7
C55 C56 H45 120.6
C56 C57 C58 121.0(7)
C56 C57 H46 119.4
C58 C57 H46 119.5
C53 C58 C57 120.9(6)
C53 C58 H47 119.6
C57 C58 H47 119.5
C60 C59 C64 118.4(5)
C60 C59 P4 119.1(4)
C64 C59 P4 122.6(4)
C59 C60 C61 121.0(5)
C59 C60 H48 119.5
C61 C60 H48 119.5
C62 C61 C60 120.6(5)
C62 C61 H49 119.7
C60 C61 H49 119.7
C61 C62 C63 119.9(5)
C61 C62 H50 120.0
C63 C62 H50 120.1
C62 C63 C64 120.0(5)
C62 C63 H51 120.0
C64 C63 H51 120.0
C59 C64 C63 120.1(5)
C59 C64 H52 120.0
C63 C64 H52 119.9
C1 C1A C4A 120.2(4)
C1 C1A C16D 121.3(4)
C4A C1A C16D 118.5(4)
C4 C4A C1A 118.9(4)
C4 C4A C5B 121.2(4)
C1A C4A C5B 119.8(4)
C8B C5B C5 119.4(4)
C8B C5B C4A 121.0(4)
C5 C5B C4A 119.6(4)
C5B C8B C8 119.5(4)
C5B C8B C9C 118.2(4)
C8 C8B C9C 122.3(4)
C9 C9C C12C 119.7(4)
C9 C9C C8B 120.9(4)
C12C C9C C8B 119.4(4)
C12 C12C C9C 119.0(5)
C12 C12C C13D 122.4(4)
C9C C12C C13D 118.5(4)
C16D C13D C13 120.1(5)
C16D C13D C12C 120.3(4)
C13 C13D C12C 119.6(4)
C13D C16D C16 119.6(4)
C13D C16D C1A 119.2(4)
C16 C16D C1A 121.2(4)

loop_
_geom_bond_atom_site_label_1
_geom_bond_atom_site_label_2
_geom_bond_distance
P1 O1 1.482(3)
P1 C17 1.808(5)
P1 C1 1.810(5)
P1 C23 1.810(5)
P2 O2 1.487(3)
P2 C29 1.802(5)
P2 C8 1.804(5)
P2 C35 1.807(5)
P3 O3 1.481(3)
P3 C47 1.803(5)
P3 C41 1.804(5)
P3 C9 1.809(4)
P4 O4 1.485(3)
P4 C53 1.805(5)
P4 C59 1.806(5)
P4 C16 1.821(5)
O5 H53 1.074(18)
O5 H54 0.905(17)
O6 H55 0.896(17)
O7 H58 1.20(14)
O7 H57 1.12(14)
O8 H59 0.921(17)
O8 H60 0.94(2)
C1 C2 1.380(6)
C1 C1A 1.399(6)
C2 C3 1.384(6)
C2 H1 0.9300
C3 C4 1.374(6)
C3 H2 0.9300
C4 C4A 1.387(6)
C4 H3 0.9300
C5 C6 1.362(6)
C5 C5B 1.401(6)
C5 H4 0.9300
C6 C7 1.377(7)
C6 H5 0.9300
C7 C8 1.382(6)
C7 H6 0.95(3)
C8 C8B 1.410(6)
C9 C9C 1.401(6)
C9 C10 1.402(6)
C10 C11 1.372(6)
C10 H7 0.9300
C11 C12 1.369(6)
C11 H8 0.9300
C12 C12C 1.386(6)
C12 H9 0.9300
C13 C14 1.392(6)
C13 C13D 1.402(6)
C13 H10 0.9300
C14 C15 1.380(6)
C14 H11 0.9300
C15 C16 1.394(6)
C15 H12 0.9300
C16 C16D 1.403(6)
C17 C22 1.375(6)
C17 C18 1.382(7)
C18 C19 1.385(7)
C18 H13 0.9300
C19 C20 1.354(8)
C19 H14 0.9300
C20 C21 1.359(8)
C20 H15 0.9300
C21 C22 1.378(7)
C21 H16 0.9300
C22 H17 0.9300
C23 C28 1.325(8)
C23 C24 1.337(6)
C24 C25 1.372(7)
C24 H18 0.9300
C25 C26 1.308(8)
C25 H19 0.9300
C26 C27 1.346(9)
C26 H20 0.9300
C27 C28 1.432(9)
C27 H21 0.9300
C28 H22 0.9300
C29 C30 1.364(7)
C29 C34 1.367(7)
C30 C31 1.397(7)
C30 H23 0.9300
C31 C32 1.362(8)
C31 H24 0.9300
C32 C33 1.320(8)
C32 H25 0.9300
C33 C34 1.392(7)
C33 H26 0.9300
C34 H27 0.9300
C35 C36 1.359(7)
C35 C40 1.407(7)
C36 C37 1.379(8)
C36 H28 0.9300
C37 C38 1.356(10)
C37 H29 0.9300
C38 C39 1.351(9)
C38 H30 0.9300
C39 C40 1.376(7)
C39 H31 0.9300
C40 H32 0.9300
C41 C46 1.357(7)
C41 C42 1.374(7)
C42 C43 1.368(7)
C42 H33 0.9300
C43 C44 1.353(8)
C43 H34 0.9300
C44 C45 1.361(8)
C44 H35 0.9300
C45 C46 1.379(8)
C45 H36 0.9300
C46 H37 0.9300
C47 C52 1.379(6)
C47 C48 1.385(7)
C48 C49 1.388(7)
C48 H38 0.9300
C49 C50 1.375(7)
C49 H39 0.9300
C50 C51 1.373(7)
C50 H40 0.9300
C51 C52 1.391(7)
C51 H41 0.9300
C52 H42 0.9300
C53 C58 1.369(7)
C53 C54 1.380(6)
C54 C55 1.385(8)
C54 H43 0.9300
C55 C56 1.374(9)
C55 H44 0.9300
C56 C57 1.332(8)
C56 H45 0.9300
C57 C58 1.394(7)
C57 H46 0.9300
C58 H47 0.9300
C59 C60 1.371(6)
C59 C64 1.396(6)
C60 C61 1.382(6)
C60 H48 0.9300
C61 C62 1.366(6)
C61 H49 0.9300
C62 C63 1.365(6)
C62 H50 0.9300
C63 C64 1.401(6)
C63 H51 0.9300
C64 H52 0.9300
C1A C4A 1.410(6)
C1A C16D 1.510(6)
C4A C5B 1.483(6)
C5B C8B 1.394(6)
C8B C9C 1.502(6)
C9C C12C 1.407(6)
C12C C13D 1.492(6)
C13D C16D 1.385(6)

loop_
_geom_torsion_atom_site_label_1
_geom_torsion_atom_site_label_2
_geom_torsion_atom_site_label_3
_geom_torsion_atom_site_label_4
_geom_torsion
O1 P1 C1 C2 -151.6(4)
C17 P1 C1 C2 84.1(4)
C23 P1 C1 C2 -27.4(5)
O1 P1 C1 C1A 35.2(5)
C17 P1 C1 C1A -89.0(4)
C23 P1 C1 C1A 159.4(4)
C1A C1 C2 C3 0.5(8)
P1 C1 C2 C3 -173.0(4)
C1 C2 C3 C4 1.1(8)
C2 C3 C4 C4A -0.8(8)
C5B C5 C6 C7 -1.2(8)
C5 C6 C7 C8 2.7(8)
C6 C7 C8 C8B 0.1(7)
C6 C7 C8 P2 -176.6(4)
O2 P2 C8 C7 -152.2(4)
C29 P2 C8 C7 -29.3(4)
C35 P2 C8 C7 83.7(4)
O2 P2 C8 C8B 31.2(5)
C29 P2 C8 C8B 154.1(4)
C35 P2 C8 C8B -92.9(4)
O3 P3 C9 C9C 29.2(5)
C47 P3 C9 C9C 152.0(4)
C41 P3 C9 C9C -95.0(4)
O3 P3 C9 C10 -157.1(3)
C47 P3 C9 C10 -34.4(4)
C41 P3 C9 C10 78.6(4)
C9C C9 C10 C11 0.4(7)
P3 C9 C10 C11 -173.5(4)
C9 C10 C11 C12 -0.6(7)
C10 C11 C12 C12C 1.6(8)
C13D C13 C14 C15 -0.6(7)
C13 C14 C15 C16 2.0(7)
C14 C15 C16 C16D 0.4(7)
C14 C15 C16 P4 -173.7(3)
O4 P4 C16 C15 -152.5(3)
C53 P4 C16 C15 -29.0(4)
C59 P4 C16 C15 84.5(4)
O4 P4 C16 C16D 33.6(4)
C53 P4 C16 C16D 157.0(4)
C59 P4 C16 C16D -89.4(4)
O1 P1 C17 C22 20.0(5)
C1 P1 C17 C22 146.8(4)
C23 P1 C17 C22 -101.0(4)
O1 P1 C17 C18 -157.5(4)
C1 P1 C17 C18 -30.7(5)
C23 P1 C17 C18 81.6(5)
C22 C17 C18 C19 0.4(8)
P1 C17 C18 C19 177.9(4)
C17 C18 C19 C20 0.2(9)
C18 C19 C20 C21 -1.2(10)
C19 C20 C21 C22 1.5(10)
C20 C21 C22 C17 -0.9(9)
C18 C17 C22 C21 -0.1(8)
P1 C17 C22 C21 -177.7(4)
O1 P1 C23 C28 45.2(6)
C17 P1 C23 C28 167.2(5)
C1 P1 C23 C28 -82.4(6)
O1 P1 C23 C24 -128.4(6)
C17 P1 C23 C24 -6.3(7)
C1 P1 C23 C24 104.0(6)
C28 C23 C24 C25 -1.9(11)
P1 C23 C24 C25 171.6(6)
C23 C24 C25 C26 0.7(13)
C24 C25 C26 C27 0.7(14)
C25 C26 C27 C28 -0.8(14)
C24 C23 C28 C27 1.7(11)
P1 C23 C28 C27 -172.4(6)
C26 C27 C28 C23 -0.4(13)
O2 P2 C29 C30 40.1(5)
C8 P2 C29 C30 -86.2(5)
C35 P2 C29 C30 162.4(4)
O2 P2 C29 C34 -139.3(5)
C8 P2 C29 C34 94.4(5)
C35 P2 C29 C34 -17.0(6)
C34 C29 C30 C31 0.7(8)
P2 C29 C30 C31 -178.8(4)
C29 C30 C31 C32 -0.7(9)
C30 C31 C32 C33 0.7(10)
C31 C32 C33 C34 -0.8(11)
C30 C29 C34 C33 -0.7(9)
P2 C29 C34 C33 178.7(5)
C32 C33 C34 C29 0.8(10)
O2 P2 C35 C36 21.6(5)
C29 P2 C35 C36 -100.2(5)
C8 P2 C35 C36 148.5(4)
O2 P2 C35 C40 -156.7(4)
C29 P2 C35 C40 81.5(5)
C8 P2 C35 C40 -29.8(5)
C40 C35 C36 C37 -1.2(9)
P2 C35 C36 C37 -179.6(5)
C35 C36 C37 C38 1.5(11)
C36 C37 C38 C39 -1.4(13)
C37 C38 C39 C40 0.9(11)
C38 C39 C40 C35 -0.5(9)
C36 C35 C40 C39 0.6(8)
P2 C35 C40 C39 178.9(4)
O3 P3 C41 C46 27.6(6)
C47 P3 C41 C46 -92.7(5)
C9 P3 C41 C46 155.1(5)
O3 P3 C41 C42 -154.6(5)
C47 P3 C41 C42 85.2(5)
C9 P3 C41 C42 -27.1(6)
C46 C41 C42 C43 0.5(10)
P3 C41 C42 C43 -177.3(5)
C41 C42 C43 C44 0.4(11)
C42 C43 C44 C45 -0.8(12)
C43 C44 C45 C46 0.3(13)
C42 C41 C46 C45 -1.0(10)
P3 C41 C46 C45 177.0(6)
C44 C45 C46 C41 0.6(12)
O3 P3 C47 C52 67.3(4)
C41 P3 C47 C52 -171.3(4)
C9 P3 C47 C52 -59.7(4)
O3 P3 C47 C48 -105.0(5)
C41 P3 C47 C48 16.4(5)
C9 P3 C47 C48 128.0(4)
C52 C47 C48 C49 -3.4(8)
P3 C47 C48 C49 168.7(5)
C47 C48 C49 C50 2.8(9)
C48 C49 C50 C51 -0.6(10)
C49 C50 C51 C52 -1.0(10)
C48 C47 C52 C51 1.8(8)
P3 C47 C52 C51 -170.7(4)
C50 C51 C52 C47 0.4(8)
O4 P4 C53 C58 -119.8(5)
C59 P4 C53 C58 1.3(5)
C16 P4 C53 C58 113.5(5)
O4 P4 C53 C54 51.9(5)
C59 P4 C53 C54 173.1(4)
C16 P4 C53 C54 -74.8(4)
C58 C53 C54 C55 0.5(9)
P4 C53 C54 C55 -171.7(5)
C53 C54 C55 C56 -2.6(11)
C54 C55 C56 C57 2.2(13)
C55 C56 C57 C58 0.2(12)
C54 C53 C58 C57 1.9(9)
P4 C53 C58 C57 173.6(5)
C56 C57 C58 C53 -2.3(11)
O4 P4 C59 C60 21.1(5)
C53 P4 C59 C60 -99.9(4)
C16 P4 C59 C60 147.3(4)
O4 P4 C59 C64 -159.5(4)
C53 P4 C59 C64 79.5(5)
C16 P4 C59 C64 -33.3(5)
C64 C59 C60 C61 -0.5(8)
P4 C59 C60 C61 178.9(4)
C59 C60 C61 C62 0.6(8)
C60 C61 C62 C63 -0.2(8)
C61 C62 C63 C64 -0.2(8)
C60 C59 C64 C63 0.0(8)
P4 C59 C64 C63 -179.4(4)
C62 C63 C64 C59 0.4(8)
C2 C1 C1A C4A -2.2(7)
P1 C1 C1A C4A 171.0(3)
C2 C1 C1A C16D 176.4(4)
P1 C1 C1A C16D -10.4(6)
C3 C4 C4A C1A -0.9(8)
C3 C4 C4A C5B -179.3(5)
C1 C1A C4A C4 2.4(7)
C16D C1A C4A C4 -176.3(4)
C1 C1A C4A C5B -179.1(4)
C16D C1A C4A C5B 2.2(7)
C6 C5 C5B C8B -3.1(7)
C6 C5 C5B C4A 175.7(5)
C4 C4A C5B C8B -118.4(5)
C1A C4A C5B C8B 63.1(6)
C4 C4A C5B C5 62.8(7)
C1A C4A C5B C5 -115.6(5)
C5 C5B C8B C8 5.9(6)
C4A C5B C8B C8 -172.9(4)
C5 C5B C8B C9C -171.6(4)
C4A C5B C8B C9C 9.6(6)
C7 C8 C8B C5B -4.4(6)
P2 C8 C8B C5B 172.2(3)
C7 C8 C8B C9C 173.0(4)
P2 C8 C8B C9C -10.4(6)
C10 C9 C9C C12C -1.2(7)
P3 C9 C9C C12C 172.4(3)
C10 C9 C9C C8B 179.9(4)
P3 C9 C9C C8B -6.4(6)
C5B C8B C9C C9 100.3(5)
C8 C8B C9C C9 -77.2(6)
C5B C8B C9C C12C -78.6(5)
C8 C8B C9C C12C 104.0(5)
C11 C12 C12C C9C -2.4(7)
C11 C12 C12C C13D 177.1(4)
C9 C9C C12C C12 2.2(6)
C8B C9C C12C C12 -178.9(4)
C9 C9C C12C C13D -177.3(4)
C8B C9C C12C C13D 1.5(6)
C14 C13 C13D C16D -3.2(6)
C14 C13 C13D C12C 175.3(4)
C12 C12C C13D C16D -114.1(5)
C9C C12C C13D C16D 65.4(6)
C12 C12C C13D C13 67.4(6)
C9C C12C C13D C13 -113.1(5)
C13 C13D C16D C16 5.6(6)
C12C C13D C16D C16 -172.9(4)
C13 C13D C16D C1A -173.7(4)
C12C C13D C16D C1A 7.8(6)
C15 C16 C16D C13D -4.2(7)
P4 C16 C16D C13D 169.6(3)
C15 C16 C16D C1A 175.0(4)
P4 C16 C16D C1A -11.2(6)
C1 C1A C16D C13D 103.4(5)
C4A C1A C16D C13D -77.9(5)
C1 C1A C16D C16 -75.8(6)
C4A C1A C16D C16 102.8(5)
